data_7057903
loop_
_publ_author_name
'Smirnov, Andrey S.'
'Martins, Lu\'isa M. D. R. S.'
'Nikolaev, Dmitriy N.'
'Manzhos, Roman A.'
'Gurzhiy, Vlad V.'
'Krivenko, Alexander G.'
'Nikolaenko, Kirill O.'
'Belyakov, Alexander V.'
'Garabadzhiu, Alexander V.'
'Davidovich, Pavel B.'

_publ_section_title
;
 Structure and catalytic properties of novel copper isatin Schiff base
 complexes
;
_journal_issue 1
_journal_name_full 'New Journal of Chemistry'
_journal_page_first 188
_journal_paper_doi 10.1039/C8NJ02718H
_journal_volume 43
_journal_year 2019
_chemical_formula_moiety 'C36 H36 Cl2 Cu2 N4 O2'
_chemical_formula_sum 'C36 H36 Cl2 Cu2 N4 O2'
_chemical_formula_weight 754.67
_space_group_crystal_system monoclinic
_space_group_IT_number 14
_space_group_name_Hall '-P 2ybc'
_space_group_name_H-M_alt 'P 1 21/c 1'
_symmetry_space_group_name_Hall '-P 2ybc'
_symmetry_space_group_name_H-M 'P 1 21/c 1'
_atom_sites_solution_hydrogens geom
_atom_sites_solution_primary dual
_audit_creation_date 2016-11-24
_audit_creation_method
;
Olex2 1.2
(compiled 2016.11.07 svn.r3352 for OlexSys, GUI svn.r5261)
;
_audit_update_record
;
2017-03-19 deposited with the CCDC.
2018-10-29 downloaded from the CCDC.
;
_cell_angle_alpha 90
_cell_angle_beta 114.64(5)
_cell_angle_gamma 90
_cell_formula_units_Z 2
_cell_length_a 15.435(8)
_cell_length_b 8.1831(15)
_cell_length_c 14.316(6)
_cell_measurement_reflns_used 1059
_cell_measurement_temperature 100(2)
_cell_measurement_theta_max 74.3920
_cell_measurement_theta_min 5.4360
_cell_volume 1643.6(13)
_computing_cell_refinement
;
CrysAlisPro, Agilent Technologies,
Version 1.171.37.35 (release 13-08-2014 CrysAlis171 .NET)
(compiled Aug 13 2014,18:06:01)
;
_computing_data_collection
;
CrysAlisPro, Agilent Technologies,
Version 1.171.37.35 (release 13-08-2014 CrysAlis171 .NET)
(compiled Aug 13 2014,18:06:01)
;
_computing_data_reduction
;
CrysAlisPro, Agilent Technologies,
Version 1.171.37.35 (release 13-08-2014 CrysAlis171 .NET)
(compiled Aug 13 2014,18:06:01)
;
_computing_molecular_graphics 'Olex2 (Dolomanov et al., 2009)'
_computing_publication_material 'Olex2 (Dolomanov et al., 2009)'
_computing_structure_refinement 'ShelXL (Sheldrick, 2015)'
_computing_structure_solution 'ShelXT (Sheldrick, 2015)'
_diffrn_ambient_environment N~2~
_diffrn_ambient_temperature 100(2)
_diffrn_detector 'CCD plate'
_diffrn_detector_area_resol_mean 10.3829
_diffrn_detector_type Atlas
_diffrn_measured_fraction_theta_full 0.985
_diffrn_measured_fraction_theta_max 0.984
_diffrn_measurement_details
;
#__ type_ start__ end____ width___ exp.time_
  1 omega -119.00   -9.00   1.0000   50.0000
omega____ theta____ kappa____ phi______ frames
    -      -39.8787  -77.0000 -180.0000 110

#__ type_ start__ end____ width___ exp.time_
  2 omega -109.00  -34.00   1.0000   50.0000
omega____ theta____ kappa____ phi______ frames
    -      -39.8787  178.0000 -180.0000 75

#__ type_ start__ end____ width___ exp.time_
  3 omega  -71.00  -44.00   1.0000   50.0000
omega____ theta____ kappa____ phi______ frames
    -      -39.8787  178.0000    0.0000 27

#__ type_ start__ end____ width___ exp.time_
  4 omega    2.00   57.00   1.0000   50.0000
omega____ theta____ kappa____ phi______ frames
    -       39.8787  -99.0000   30.0000 55

#__ type_ start__ end____ width___ exp.time_
  5 omega   47.00   87.00   1.0000   45.0000
omega____ theta____ kappa____ phi______ frames
    -      113.0000  -30.0000  150.0000 40

#__ type_ start__ end____ width___ exp.time_
  6 omega   38.00   75.00   1.0000   45.0000
omega____ theta____ kappa____ phi______ frames
    -      113.0000  -45.0000 -120.0000 37

#__ type_ start__ end____ width___ exp.time_
  7 omega   43.00   91.00   1.0000   45.0000
omega____ theta____ kappa____ phi______ frames
    -      113.0000  -45.0000  -60.0000 48

#__ type_ start__ end____ width___ exp.time_
  8 omega   74.00  104.00   1.0000   45.0000
omega____ theta____ kappa____ phi______ frames
    -      113.0000  -95.0000 -120.0000 30

#__ type_ start__ end____ width___ exp.time_
  9 omega   34.00  107.00   1.0000   45.0000
omega____ theta____ kappa____ phi______ frames
    -      113.0000  -95.0000 -180.0000 73

#__ type_ start__ end____ width___ exp.time_
 10 omega   61.00   96.00   1.0000   45.0000
omega____ theta____ kappa____ phi______ frames
    -      113.0000  -45.0000  -30.0000 35

#__ type_ start__ end____ width___ exp.time_
 11 omega   37.00   78.00   1.0000   45.0000
omega____ theta____ kappa____ phi______ frames
    -      113.0000  -30.0000   60.0000 41

#__ type_ start__ end____ width___ exp.time_
 12 omega   88.00  170.00   1.0000   45.0000
omega____ theta____ kappa____ phi______ frames
    -      113.0000   45.0000   90.0000 82

#__ type_ start__ end____ width___ exp.time_
 13 omega   56.00   95.00   1.0000   45.0000
omega____ theta____ kappa____ phi______ frames
    -      113.0000  -45.0000 -180.0000 39

#__ type_ start__ end____ width___ exp.time_
 14 omega   69.00   96.00   1.0000   45.0000
omega____ theta____ kappa____ phi______ frames
    -      113.0000  -45.0000  120.0000 27

#__ type_ start__ end____ width___ exp.time_
 15 omega  132.00  157.00   1.0000   45.0000
omega____ theta____ kappa____ phi______ frames
    -      113.0000  112.0000 -150.0000 25
;
_diffrn_measurement_device 'four-circle diffractometer'
_diffrn_measurement_device_type 'SuperNova, Dual, Cu at zero, Atlas'
_diffrn_measurement_method '\w scans'
_diffrn_orient_matrix_UB_11 0.0687795000
_diffrn_orient_matrix_UB_12 0.1435315000
_diffrn_orient_matrix_UB_13 0.0128049000
_diffrn_orient_matrix_UB_21 -0.0842501000
_diffrn_orient_matrix_UB_22 0.1055988000
_diffrn_orient_matrix_UB_23 -0.0715362000
_diffrn_orient_matrix_UB_31 -0.0156544000
_diffrn_orient_matrix_UB_32 0.0608946000
_diffrn_orient_matrix_UB_33 0.0935985000
_diffrn_radiation_monochromator mirror
_diffrn_radiation_probe x-ray
_diffrn_radiation_type CuK\a
_diffrn_radiation_wavelength 1.54184
_diffrn_reflns_av_R_equivalents 0.1286
_diffrn_reflns_av_unetI/netI 0.1499
_diffrn_reflns_Laue_measured_fraction_full 0.985
_diffrn_reflns_Laue_measured_fraction_max 0.984
_diffrn_reflns_limit_h_max 16
_diffrn_reflns_limit_h_min -18
_diffrn_reflns_limit_k_max 9
_diffrn_reflns_limit_k_min -9
_diffrn_reflns_limit_l_max 17
_diffrn_reflns_limit_l_min -12
_diffrn_reflns_number 5753
_diffrn_reflns_point_group_measured_fraction_full 0.985
_diffrn_reflns_point_group_measured_fraction_max 0.984
_diffrn_reflns_theta_full 67.684
_diffrn_reflns_theta_max 69.983
_diffrn_reflns_theta_min 3.150
_diffrn_source 'sealed X-ray tube'
_diffrn_source_type 'SuperNova (Cu) X-ray Source'
_exptl_absorpt_coefficient_mu 3.405
_exptl_absorpt_correction_T_max 1.00000
_exptl_absorpt_correction_T_min 0.24588
_exptl_absorpt_correction_type multi-scan
_exptl_absorpt_process_details
;
CrysAlisPro, Agilent Technologies,
Version 1.171.37.35 (release 13-08-2014 CrysAlis171 .NET)
(compiled Aug 13 2014,18:06:01)
Empirical absorption correction using spherical harmonics,
 implemented in SCALE3 ABSPACK scaling algorithm.
;
_exptl_crystal_colour orange
_exptl_crystal_density_diffrn 1.525
_exptl_crystal_description prism
_exptl_crystal_F_000 776
_exptl_crystal_size_max 0.04
_exptl_crystal_size_mid 0.02
_exptl_crystal_size_min 0.01
_refine_diff_density_max 2.901
_refine_diff_density_min -2.029
_refine_diff_density_rms 0.234
_refine_ls_extinction_method none
_refine_ls_goodness_of_fit_ref 1.372
_refine_ls_hydrogen_treatment constr
_refine_ls_matrix_type full
_refine_ls_number_parameters 212
_refine_ls_number_reflns 3059
_refine_ls_number_restraints 0
_refine_ls_restrained_S_all 1.372
_refine_ls_R_factor_all 0.2246
_refine_ls_R_factor_gt 0.1451
_refine_ls_shift/su_max 0.000
_refine_ls_shift/su_mean 0.000
_refine_ls_structure_factor_coef Fsqd
_refine_ls_weighting_details 'w=1/[\s^2^(Fo^2^)+(0.2000P)^2^] where P=(Fo^2^+2Fc^2^)/3'
_refine_ls_weighting_scheme calc
_refine_ls_wR_factor_gt 0.3741
_refine_ls_wR_factor_ref 0.4590
_reflns_Friedel_coverage 0.000
_reflns_number_gt 1493
_reflns_number_total 3059
_reflns_threshold_expression 'I > 2\s(I)'
_cod_data_source_file c8nj02718h2.cif
_cod_data_source_block pd_145
_cod_depositor_comments 'Adding full bibliography for 7057891--7057914.cif.'
_cod_original_cell_volume 1643.5(13)
_cod_database_code 7057903
_shelxl_version_number 2013-4
_shelx_space_group_comment
;
The symmetry employed for this shelxl refinement is uniquely defined
by the following loop, which should always be used as a source of
symmetry information in preference to the above space-group names.
They are only intended as comments.
;
_reflns_odcompleteness_completeness 98.24
_reflns_odcompleteness_iscentric 1
_reflns_odcompleteness_theta 69.95
_olex2_refinement_description
;
1. Fixed Uiso
 At 1.2 times of:
  All C(H) groups
 At 1.5 times of:
  All C(H,H,H) groups
2.a Aromatic/amide H refined with riding coordinates:
 C6(H6), C7(H7), C8(H8), C9(H9), C15(H15), C17(H17)
2.b Idealised Me refined as rotating group:
 C10(H10A,H10B,H10C), C19(H19A,H19B,H19C), C20(H20A,H20B,H20C), C21(H21A,H21B,
 H21C)
;

loop_
_space_group_symop_operation_xyz
'x, y, z'
'-x, y+1/2, -z+1/2'
'-x, -y, -z'
'x, -y-1/2, z-1/2'

loop_
_atom_site_label
_atom_site_type_symbol
_atom_site_fract_x
_atom_site_fract_y
_atom_site_fract_z
_atom_site_U_iso_or_equiv
_atom_site_adp_type
_atom_site_occupancy
_atom_site_site_symmetry_order
_atom_site_calc_flag
_atom_site_refinement_flags_posn
N1 N 0.6574(7) 0.4904(10) 0.7665(7) 0.040(2) Uani 1 1 d .
C2 C 0.6249(8) 0.3713(13) 0.6933(10) 0.043(3) Uani 1 1 d .
C3 C 0.6910(9) 0.3648(13) 0.6395(9) 0.046(3) Uani 1 1 d .
C4 C 0.7661(9) 0.4847(13) 0.6954(9) 0.045(3) Uani 1 1 d .
C5 C 0.7416(9) 0.5581(12) 0.7694(10) 0.043(3) Uani 1 1 d .
C6 C 0.7965(8) 0.6776(12) 0.8359(10) 0.045(3) Uani 1 1 d .
H6 H 0.7792 0.7258 0.8845 0.054 Uiso 1 1 calc R
C7 C 0.8796(8) 0.7218(13) 0.8260(10) 0.047(3) Uani 1 1 d .
H7 H 0.9185 0.8013 0.8699 0.057 Uiso 1 1 calc R
C8 C 0.9073(9) 0.6520(13) 0.7530(11) 0.052(3) Uani 1 1 d .
H8 H 0.9633 0.6850 0.7489 0.062 Uiso 1 1 calc R
C9 C 0.8496(9) 0.5326(13) 0.6868(10) 0.046(3) Uani 1 1 d .
H9 H 0.8663 0.4853 0.6376 0.055 Uiso 1 1 calc R
C10 C 0.6069(9) 0.5436(12) 0.8291(10) 0.045(3) Uani 1 1 d .
H10A H 0.6476 0.5287 0.9006 0.068 Uiso 1 1 calc GR
H10B H 0.5500 0.4797 0.8113 0.068 Uiso 1 1 calc GR
H10C H 0.5902 0.6570 0.8160 0.068 Uiso 1 1 calc GR
O11 O 0.5525(6) 0.2868(9) 0.6705(7) 0.049(2) Uani 1 1 d .
N12 N 0.6742(6) 0.2623(10) 0.5683(7) 0.041(2) Uani 1 1 d .
C13 C 0.7379(8) 0.2626(12) 0.5178(10) 0.047(3) Uani 1 1 d .
C14 C 0.7235(8) 0.3781(11) 0.4396(10) 0.044(3) Uani 1 1 d .
C15 C 0.7921(8) 0.3791(12) 0.3980(9) 0.041(3) Uani 1 1 d .
H15 H 0.7842 0.4529 0.3457 0.049 Uiso 1 1 calc R
C16 C 0.8707(9) 0.2758(13) 0.4311(10) 0.047(3) Uani 1 1 d .
C17 C 0.8778(9) 0.1596(12) 0.5058(10) 0.048(3) Uani 1 1 d .
H17 H 0.9284 0.0861 0.5275 0.058 Uiso 1 1 calc R
C18 C 0.8137(8) 0.1502(14) 0.5478(10) 0.045(3) Uani 1 1 d .
C19 C 0.8224(10) 0.0151(13) 0.6272(10) 0.057(4) Uani 1 1 d .
H19A H 0.7735 -0.0652 0.5958 0.085 Uiso 1 1 calc GR
H19B H 0.8153 0.0630 0.6849 0.085 Uiso 1 1 calc GR
H19C H 0.8838 -0.0359 0.6502 0.085 Uiso 1 1 calc GR
C20 C 0.9452(9) 0.2844(15) 0.3892(11) 0.054(3) Uani 1 1 d .
H20A H 1.0026 0.2326 0.4363 0.081 Uiso 1 1 calc GR
H20B H 0.9582 0.3967 0.3803 0.081 Uiso 1 1 calc GR
H20C H 0.9224 0.2294 0.3241 0.081 Uiso 1 1 calc GR
C21 C 0.6382(10) 0.4883(13) 0.4027(10) 0.052(3) Uani 1 1 d .
H21A H 0.5825 0.4260 0.3935 0.078 Uiso 1 1 calc GR
H21B H 0.6298 0.5367 0.3384 0.078 Uiso 1 1 calc GR
H21C H 0.6476 0.5728 0.4525 0.078 Uiso 1 1 calc GR
Cu22 Cu 0.56483(14) 0.1183(2) 0.53363(15) 0.0518(8) Uani 1 1 d .
Cl23 Cl 0.4181(2) 0.1471(3) 0.4043(3) 0.0544(10) Uani 1 1 d .

loop_
_atom_site_aniso_label
_atom_site_aniso_U_11
_atom_site_aniso_U_22
_atom_site_aniso_U_33
_atom_site_aniso_U_23
_atom_site_aniso_U_13
_atom_site_aniso_U_12
N1 0.043(6) 0.034(4) 0.054(6) -0.001(4) 0.032(5) -0.001(4)
C2 0.031(6) 0.042(5) 0.062(8) 0.006(5) 0.024(6) -0.006(5)
C3 0.038(7) 0.042(5) 0.046(7) 0.016(5) 0.006(6) 0.012(5)
C4 0.046(7) 0.040(5) 0.048(6) 0.005(5) 0.018(6) -0.009(5)
C5 0.046(7) 0.030(5) 0.056(7) 0.003(5) 0.025(6) 0.009(5)
C6 0.039(6) 0.035(5) 0.063(8) -0.002(5) 0.023(6) 0.004(5)
C7 0.045(7) 0.037(5) 0.063(8) -0.001(5) 0.026(6) -0.010(5)
C8 0.042(7) 0.040(5) 0.075(9) 0.013(6) 0.025(7) -0.006(5)
C9 0.044(7) 0.043(5) 0.057(7) 0.003(5) 0.027(6) 0.010(5)
C10 0.055(7) 0.035(5) 0.059(7) -0.010(5) 0.036(7) -0.001(5)
O11 0.048(5) 0.033(4) 0.077(6) 0.005(4) 0.036(5) -0.003(3)
N12 0.031(5) 0.038(4) 0.053(6) -0.006(4) 0.017(4) 0.005(4)
C13 0.042(7) 0.030(5) 0.064(8) -0.009(5) 0.017(6) 0.009(5)
C14 0.033(6) 0.026(4) 0.068(8) -0.004(5) 0.018(6) 0.008(4)
C15 0.037(6) 0.040(5) 0.047(7) -0.004(5) 0.020(5) 0.002(5)
C16 0.057(8) 0.033(5) 0.060(8) -0.008(5) 0.034(7) 0.000(5)
C17 0.035(6) 0.034(5) 0.069(9) -0.009(5) 0.014(6) 0.001(5)
C18 0.027(6) 0.043(5) 0.060(8) 0.000(5) 0.015(6) -0.001(5)
C19 0.052(8) 0.038(5) 0.072(8) 0.012(6) 0.018(7) 0.001(6)
C20 0.051(8) 0.046(6) 0.073(9) 0.011(6) 0.035(7) 0.006(6)
C21 0.059(8) 0.036(5) 0.068(8) 0.013(6) 0.032(7) 0.010(6)
Cu22 0.0473(13) 0.0405(10) 0.0737(15) -0.0082(8) 0.0314(11) -0.0072(8)
Cl23 0.0497(19) 0.0396(14) 0.078(2) 0.0034(13) 0.0300(17) 0.0002(12)

loop_
_atom_type_symbol
_atom_type_description
_atom_type_scat_dispersion_real
_atom_type_scat_dispersion_imag
_atom_type_scat_source
C C 0.0181 0.0091 'International Tables Vol C Tables 4.2.6.8 and 6.1.1.4'
H H 0.0000 0.0000 'International Tables Vol C Tables 4.2.6.8 and 6.1.1.4'
Cl Cl 0.3639 0.7018 'International Tables Vol C Tables 4.2.6.8 and 6.1.1.4'
Cu Cu -1.9646 0.5888 'International Tables Vol C Tables 4.2.6.8 and 6.1.1.4'
N N 0.0311 0.0180 'International Tables Vol C Tables 4.2.6.8 and 6.1.1.4'
O O 0.0492 0.0322 'International Tables Vol C Tables 4.2.6.8 and 6.1.1.4'

loop_
_geom_angle_atom_site_label_1
_geom_angle_atom_site_label_2
_geom_angle_atom_site_label_3
_geom_angle
_geom_angle_site_symmetry_1
_geom_angle_site_symmetry_3
C2 N1 C5 110.2(10) . .
C2 N1 C10 124.0(10) . .
C5 N1 C10 125.8(9) . .
N1 C2 C3 107.8(9) . .
O11 C2 N1 127.2(12) . .
O11 C2 C3 125.0(12) . .
C4 C3 C2 104.2(10) . .
N12 C3 C2 118.6(12) . .
N12 C3 C4 137.0(14) . .
C5 C4 C3 107.2(12) . .
C5 C4 C9 119.7(11) . .
C9 C4 C3 133.1(13) . .
N1 C5 C4 110.4(10) . .
C6 C5 N1 126.6(12) . .
C6 C5 C4 122.9(12) . .
C5 C6 H6 122.0 . .
C5 C6 C7 116.0(12) . .
C7 C6 H6 122.0 . .
C6 C7 H7 118.4 . .
C6 C7 C8 123.3(11) . .
C8 C7 H7 118.4 . .
C7 C8 H8 120.5 . .
C9 C8 C7 118.9(12) . .
C9 C8 H8 120.5 . .
C4 C9 H9 120.4 . .
C8 C9 C4 119.1(13) . .
C8 C9 H9 120.4 . .
N1 C10 H10A 109.5 . .
N1 C10 H10B 109.5 . .
N1 C10 H10C 109.5 . .
H10A C10 H10B 109.5 . .
H10A C10 H10C 109.5 . .
H10B C10 H10C 109.5 . .
C3 N12 C13 116.8(11) . .
C3 N12 Cu22 118.3(10) . .
C13 N12 Cu22 125.0(7) . .
C14 C13 N12 118.9(10) . .
C18 C13 N12 119.9(11) . .
C18 C13 C14 121.2(12) . .
C13 C14 C15 116.0(10) . .
C13 C14 C21 120.5(12) . .
C15 C14 C21 123.4(11) . .
C14 C15 H15 118.2 . .
C16 C15 C14 123.6(11) . .
C16 C15 H15 118.2 . .
C15 C16 C17 116.9(12) . .
C15 C16 C20 122.7(11) . .
C17 C16 C20 120.4(11) . .
C16 C17 H17 118.8 . .
C18 C17 C16 122.5(11) . .
C18 C17 H17 118.8 . .
C13 C18 C19 119.8(12) . .
C17 C18 C13 119.6(12) . .
C17 C18 C19 120.6(11) . .
C18 C19 H19A 109.5 . .
C18 C19 H19B 109.5 . .
C18 C19 H19C 109.5 . .
H19A C19 H19B 109.5 . .
H19A C19 H19C 109.5 . .
H19B C19 H19C 109.5 . .
C16 C20 H20A 109.5 . .
C16 C20 H20B 109.5 . .
C16 C20 H20C 109.5 . .
H20A C20 H20B 109.5 . .
H20A C20 H20C 109.5 . .
H20B C20 H20C 109.5 . .
C14 C21 H21A 109.5 . .
C14 C21 H21B 109.5 . .
C14 C21 H21C 109.5 . .
H21A C21 H21B 109.5 . .
H21A C21 H21C 109.5 . .
H21B C21 H21C 109.5 . .
N12 Cu22 Cu22 167.2(3) . 3_656
N12 Cu22 Cl23 127.7(3) . .
N12 Cu22 Cl23 121.4(3) . 3_656
Cl23 Cu22 Cu22 53.52(11) 3_656 3_656
Cl23 Cu22 Cu22 55.53(10) . 3_656
Cl23 Cu22 Cl23 109.05(11) . 3_656
Cu22 Cl23 Cu22 70.95(11) . 3_656

loop_
_geom_bond_atom_site_label_1
_geom_bond_atom_site_label_2
_geom_bond_distance
_geom_bond_site_symmetry_2
N1 C2 1.365(15) .
N1 C5 1.398(15) .
N1 C10 1.477(15) .
C2 C3 1.514(18) .
C2 O11 1.236(13) .
C3 C4 1.475(16) .
C3 N12 1.260(15) .
C4 C5 1.400(18) .
C4 C9 1.400(18) .
C5 C6 1.382(16) .
C6 H6 0.9300 .
C6 C7 1.394(16) .
C7 H7 0.9300 .
C7 C8 1.406(18) .
C8 H8 0.9300 .
C8 C9 1.394(17) .
C9 H9 0.9300 .
C10 H10A 0.9600 .
C10 H10B 0.9600 .
C10 H10C 0.9600 .
N12 C13 1.444(16) .
N12 Cu22 1.946(9) .
C13 C14 1.410(17) .
C13 C18 1.407(15) .
C14 C15 1.414(17) .
C14 C21 1.499(15) .
C15 H15 0.9300 .
C15 C16 1.390(16) .
C16 C17 1.401(17) .
C16 C20 1.504(17) .
C17 H17 0.9300 .
C17 C18 1.358(18) .
C18 C19 1.550(17) .
C19 H19A 0.9600 .
C19 H19B 0.9600 .
C19 H19C 0.9600 .
C20 H20A 0.9600 .
C20 H20B 0.9600 .
C20 H20C 0.9600 .
C21 H21A 0.9600 .
C21 H21B 0.9600 .
C21 H21C 0.9600 .
Cu22 Cu22 2.659(4) 3_656
Cu22 Cl23 2.262(4) .
Cu22 Cl23 2.319(3) 3_656
Cl23 Cu22 2.319(3) 3_656

loop_
_geom_torsion_atom_site_label_1
_geom_torsion_atom_site_label_2
_geom_torsion_atom_site_label_3
_geom_torsion_atom_site_label_4
_geom_torsion
N1 C2 C3 C4 3.6(12)
N1 C2 C3 N12 -180.0(9)
N1 C5 C6 C7 177.9(11)
C2 N1 C5 C4 0.8(13)
C2 N1 C5 C6 -177.7(11)
C2 C3 C4 C5 -3.1(11)
C2 C3 C4 C9 177.2(12)
C2 C3 N12 C13 178.8(9)
C2 C3 N12 Cu22 -0.6(13)
C3 C4 C5 N1 1.6(12)
C3 C4 C5 C6 -179.9(10)
C3 C4 C9 C8 -179.8(11)
C3 N12 C13 C14 -81.9(13)
C3 N12 C13 C18 97.3(12)
C4 C3 N12 C13 -6.2(18)
C4 C3 N12 Cu22 174.4(10)
C4 C5 C6 C7 -0.4(17)
C5 N1 C2 C3 -2.8(12)
C5 N1 C2 O11 180.0(12)
C5 C4 C9 C8 0.5(17)
C5 C6 C7 C8 0.4(18)
C6 C7 C8 C9 -0.1(18)
C7 C8 C9 C4 -0.4(18)
C9 C4 C5 N1 -178.6(10)
C9 C4 C5 C6 -0.1(17)
C10 N1 C2 C3 174.4(9)
C10 N1 C2 O11 -2.9(19)
C10 N1 C5 C4 -176.3(10)
C10 N1 C5 C6 5.3(18)
O11 C2 C3 C4 -179.1(11)
O11 C2 C3 N12 -2.6(17)
N12 C3 C4 C5 -178.5(12)
N12 C3 C4 C9 2(2)
N12 C13 C14 C15 175.9(10)
N12 C13 C14 C21 -5.6(16)
N12 C13 C18 C17 -174.7(10)
N12 C13 C18 C19 6.2(16)
C13 C14 C15 C16 -0.8(17)
C14 C13 C18 C17 4.4(17)
C14 C13 C18 C19 -174.6(10)
C14 C15 C16 C17 3.6(17)
C14 C15 C16 C20 -177.1(11)
C15 C16 C17 C18 -2.4(17)
C16 C17 C18 C13 -1.4(18)
C16 C17 C18 C19 177.6(11)
C18 C13 C14 C15 -3.3(16)
C18 C13 C14 C21 175.2(11)
C20 C16 C17 C18 178.2(12)
C21 C14 C15 C16 -179.2(11)
Cu22 N12 C13 C14 97.5(10)
Cu22 N12 C13 C18 -83.3(12)
